data_4503776
loop_
_publ_author_name
'Wu, Benlai'
'Liu, Caiping'
'Yuan, Daqiang'
'Jiang, Feilong'
'Hong, Maochun'

_publ_section_title
;
 Molecule Cleft and Squares with Binicotinic Bishydrazone Ligand: Crystal
 Structures, Spectroscopic Properties, and Calculation
;
_journal_issue 10
_journal_name_full 'Crystal Growth &amp; Design'
_journal_page_first 3791
_journal_paper_doi 10.1021/cg8004322
_journal_volume 8
_journal_year 2008
_chemical_formula_sum 'C52 H44 Fe2 N12 O12'
_chemical_formula_weight 1140.69
_chemical_name_systematic
; 
 ? 
;
_space_group_IT_number 15
_symmetry_cell_setting monoclinic
_symmetry_space_group_name_Hall '-C 2yc'
_symmetry_space_group_name_H-M 'C 1 2/c 1'
_atom_sites_solution_hydrogens geom
_atom_sites_solution_primary direct
_atom_sites_solution_secondary difmap
_audit_creation_method SHELXL-97
_cell_angle_alpha 90.00
_cell_angle_beta 123.911(4)
_cell_angle_gamma 90.00
_cell_formula_units_Z 4
_cell_length_a 17.884(2)
_cell_length_b 22.5739(18)
_cell_length_c 14.5042(18)
_cell_measurement_reflns_used 5483
_cell_measurement_temperature 130(2)
_cell_measurement_theta_max 27.4835
_cell_measurement_theta_min 3.0357
_cell_volume 4859.5(9)
_computing_cell_refinement CrystalClear
_computing_data_collection 'CrystalClear (Rigaku, 2000)'
_computing_data_reduction CrystalClear
_computing_molecular_graphics SHELXL97
_computing_publication_material 'SHELXTL (Sheldrick, 1997b)'
_computing_structure_refinement 'SHELXS97 (Sheldrick, 1997a)'
_computing_structure_solution 'SHELXS97 (Sheldrick, 1997a)'
_diffrn_ambient_temperature 130(2)
_diffrn_measured_fraction_theta_full 0.998
_diffrn_measured_fraction_theta_max 0.998
_diffrn_measurement_device_type 'Mercury CCD'
_diffrn_measurement_method '\w scan'
_diffrn_radiation_monochromator graphite
_diffrn_radiation_source 'fine-focus sealed tube'
_diffrn_radiation_type MoK\a
_diffrn_radiation_wavelength 0.71073
_diffrn_reflns_av_R_equivalents 0.0359
_diffrn_reflns_av_sigmaI/netI 0.0319
_diffrn_reflns_limit_h_max 21
_diffrn_reflns_limit_h_min -21
_diffrn_reflns_limit_k_max 26
_diffrn_reflns_limit_k_min -26
_diffrn_reflns_limit_l_max 17
_diffrn_reflns_limit_l_min -15
_diffrn_reflns_number 15350
_diffrn_reflns_theta_full 25.00
_diffrn_reflns_theta_max 25.00
_diffrn_reflns_theta_min 3.04
_exptl_absorpt_coefficient_mu 0.677
_exptl_absorpt_correction_T_max 1.0000
_exptl_absorpt_correction_T_min 0.7664
_exptl_absorpt_correction_type multi-scan
_exptl_crystal_colour 'dark green'
_exptl_crystal_density_diffrn 1.559
_exptl_crystal_density_method 'not measured'
_exptl_crystal_description block
_exptl_crystal_F_000 2352
_exptl_crystal_size_max 0.4000
_exptl_crystal_size_mid 0.1200
_exptl_crystal_size_min 0.1000
_refine_diff_density_max 0.364
_refine_diff_density_min -0.561
_refine_diff_density_rms 0.068
_refine_ls_extinction_method none
_refine_ls_goodness_of_fit_ref 1.135
_refine_ls_hydrogen_treatment mixed
_refine_ls_matrix_type full
_refine_ls_number_parameters 352
_refine_ls_number_reflns 4277
_refine_ls_number_restraints 0
_refine_ls_restrained_S_all 1.135
_refine_ls_R_factor_all 0.0708
_refine_ls_R_factor_gt 0.0631
_refine_ls_shift/su_max 0.000
_refine_ls_shift/su_mean 0.000
_refine_ls_structure_factor_coef Fsqd
_refine_ls_weighting_details 'calc w=1/[\s^2^(Fo^2^)+(0.0465P)^2^+21.8003P] where P=(Fo^2^+2Fc^2^)/3'
_refine_ls_weighting_scheme calc
_refine_ls_wR_factor_gt 0.1425
_refine_ls_wR_factor_ref 0.1465
_reflns_number_gt 3890
_reflns_number_total 4277
_reflns_threshold_expression >2sigma(I)
_cod_data_source_file cg8004322_si_001.cif
_cod_data_source_block 3
_cod_depositor_comments
;
The following automatic conversions were performed:

'_symmetry_cell_setting' value 'Monoclinic' changed to 'monoclinic'
according to /home/saulius/struct/CIF-dictionaries/cif_core.dic
dictionary named 'cif_core.dic' version 2.4.1 from
2010-06-29.

'_exptl_absorpt_correction_type' value 'Multi-scan'
changed to 'multi-scan' according to
/home/saulius/struct/CIF-dictionaries/cif_core.dic dictionary named
'cif_core.dic' version 2.4.1 from 2010-06-29.

Automatic conversion script
Id: cif_fix_values 1715 2011-07-08 13:25:40Z adriana 
;
_cod_original_sg_symbol_H-M 'C 2/c'
_cod_database_code 4503776

loop_
_symmetry_equiv_pos_as_xyz
'x, y, z'
'-x, y, -z+1/2'
'x+1/2, y+1/2, z'
'-x+1/2, y+1/2, -z+1/2'
'-x, -y, -z'
'x, -y, z-1/2'
'-x+1/2, -y+1/2, -z'
'x+1/2, -y+1/2, z-1/2'

loop_
_atom_site_label
_atom_site_type_symbol
_atom_site_fract_x
_atom_site_fract_y
_atom_site_fract_z
_atom_site_U_iso_or_equiv
_atom_site_adp_type
_atom_site_occupancy
_atom_site_symmetry_multiplicity
_atom_site_calc_flag
_atom_site_refinement_flags
Fe1 Fe 0.12891(4) 0.13412(2) 0.16758(5) 0.03319(19) Uani 1 1 d .
O1 O 0.1427(2) 0.13723(11) 0.3177(2) 0.0401(7) Uani 1 1 d .
O2 O 0.1027(2) 0.16141(13) 0.0267(2) 0.0424(7) Uani 1 1 d .
O3 O 0.00220(18) 0.11144(12) 0.4064(3) 0.0415(7) Uani 1 1 d .
O4 O -0.25492(18) 0.12521(12) 0.2658(3) 0.0404(7) Uani 1 1 d .
O5 O 0.0404(2) 0.10443(15) 0.6868(3) 0.0661(10) Uani 1 1 d .
O6 O 0.0904(3) 0.35416(15) 0.3120(3) 0.0739(12) Uani 1 1 d .
H6A H 0.1325 0.3765 0.3607 0.089 Uiso 1 1 d R
H5A H 0.0109 0.1302 0.6368 0.089 Uiso 1 1 d R
H5B H 0.0167 0.1047 0.7235 0.089 Uiso 1 1 d R
H6B H 0.0331 0.3541 0.2717 0.089 Uiso 1 1 d R
N1 N 0.1870(2) 0.14493(15) 0.6311(3) 0.0372(8) Uani 1 1 d .
N2 N 0.2705(2) 0.06868(16) 0.5378(3) 0.0409(8) Uani 1 1 d .
N3 N 0.1199(2) 0.23541(14) 0.2929(3) 0.0346(8) Uani 1 1 d .
H3A H 0.1123 0.2707 0.3121 0.041 Uiso 1 1 calc R
N4 N 0.1157(2) 0.22394(14) 0.1961(3) 0.0315(7) Uani 1 1 d .
N5 N -0.0421(2) 0.01701(14) 0.3623(3) 0.0327(7) Uani 1 1 d .
H5 H -0.0323 -0.0209 0.3590 0.039 Uiso 1 1 calc R
N6 N -0.1263(2) 0.04074(13) 0.3249(3) 0.0280(7) Uani 1 1 d .
C1 C 0.1776(3) 0.1968(2) 0.6665(4) 0.0442(11) Uani 1 1 d .
H1A H 0.1861 0.1984 0.7372 0.053 Uiso 1 1 calc R
C2 C 0.1564(3) 0.2483(2) 0.6065(4) 0.0458(11) Uani 1 1 d .
H2A H 0.1512 0.2847 0.6354 0.055 Uiso 1 1 calc R
C3 C 0.1428(3) 0.24594(18) 0.5041(4) 0.0396(10) Uani 1 1 d .
H3 H 0.1280 0.2810 0.4610 0.048 Uiso 1 1 calc R
C4 C 0.1506(3) 0.19239(16) 0.4625(3) 0.0304(8) Uani 1 1 d .
C5 C 0.1729(2) 0.14272(16) 0.5309(3) 0.0296(8) Uani 1 1 d .
C6 C 0.1852(3) 0.08171(16) 0.5005(3) 0.0280(8) Uani 1 1 d .
C7 C 0.1152(2) 0.04048(16) 0.4456(3) 0.0295(8) Uani 1 1 d .
C8 C 0.1368(3) -0.01608(19) 0.4305(4) 0.0441(11) Uani 1 1 d .
H8 H 0.0913 -0.0455 0.3945 0.053 Uiso 1 1 calc R
C9 C 0.2245(3) -0.0294(2) 0.4679(4) 0.0518(12) Uani 1 1 d .
H9 H 0.2404 -0.0678 0.4577 0.062 Uiso 1 1 calc R
C10 C 0.2879(3) 0.0140(2) 0.5200(4) 0.0502(12) Uani 1 1 d .
H10 H 0.3483 0.0047 0.5450 0.060 Uiso 1 1 calc R
C11 C 0.1367(3) 0.18718(17) 0.3526(3) 0.0313(9) Uani 1 1 d .
C12 C 0.0211(3) 0.05778(16) 0.4031(3) 0.0307(8) Uani 1 1 d .
C13 C 0.1107(3) 0.26930(18) 0.1395(3) 0.0387(10) Uani 1 1 d .
H13 H 0.1051 0.3071 0.1637 0.046 Uiso 1 1 calc R
C14 C 0.1129(3) 0.26684(18) 0.0423(3) 0.0356(9) Uani 1 1 d .
C15 C 0.1199(4) 0.3209(2) -0.0007(4) 0.0541(13) Uani 1 1 d .
H15 H 0.1195 0.3569 0.0328 0.065 Uiso 1 1 calc R
C16 C 0.1272(4) 0.3228(2) -0.0885(5) 0.0663(16) Uani 1 1 d .
H16 H 0.1321 0.3596 -0.1163 0.080 Uiso 1 1 calc R
C17 C 0.1276(4) 0.2702(2) -0.1370(5) 0.0675(16) Uani 1 1 d .
H17 H 0.1338 0.2711 -0.1979 0.081 Uiso 1 1 calc R
C18 C 0.1190(4) 0.2167(2) -0.0986(4) 0.0546(13) Uani 1 1 d .
H18 H 0.1176 0.1814 -0.1351 0.065 Uiso 1 1 calc R
C19 C 0.1123(3) 0.21305(17) -0.0076(3) 0.0347(9) Uani 1 1 d .
C20 C -0.1921(3) 0.00357(17) 0.2860(3) 0.0332(9) Uani 1 1 d .
H20 H -0.1791 -0.0374 0.2883 0.040 Uiso 1 1 calc R
C21 C -0.2840(3) 0.02078(17) 0.2395(3) 0.0335(9) Uani 1 1 d .
C22 C -0.3481(3) -0.02481(19) 0.2011(4) 0.0443(11) Uani 1 1 d .
H22 H -0.3294 -0.0648 0.2074 0.053 Uiso 1 1 calc R
C23 C -0.4377(3) -0.0124(2) 0.1546(5) 0.0590(14) Uani 1 1 d .
H23 H -0.4806 -0.0435 0.1301 0.071 Uiso 1 1 calc R
C24 C -0.4642(3) 0.0458(2) 0.1441(5) 0.0592(14) Uani 1 1 d .
H24 H -0.5260 0.0547 0.1117 0.071 Uiso 1 1 calc R
C25 C -0.4030(3) 0.0912(2) 0.1796(4) 0.0480(11) Uani 1 1 d .
H25 H -0.4235 0.1310 0.1698 0.058 Uiso 1 1 calc R
C26 C -0.3111(3) 0.08016(18) 0.2299(3) 0.0347(9) Uani 1 1 d .

loop_
_atom_site_aniso_label
_atom_site_aniso_U_11
_atom_site_aniso_U_22
_atom_site_aniso_U_33
_atom_site_aniso_U_23
_atom_site_aniso_U_13
_atom_site_aniso_U_12
Fe1 0.0361(3) 0.0256(3) 0.0387(4) 0.0014(2) 0.0214(3) 0.0016(2)
O1 0.063(2) 0.0237(14) 0.0423(17) 0.0007(12) 0.0350(16) 0.0039(13)
O2 0.0569(19) 0.0331(16) 0.0416(17) -0.0051(13) 0.0302(16) -0.0063(14)
O3 0.0308(15) 0.0258(15) 0.064(2) -0.0100(14) 0.0241(15) -0.0036(11)
O4 0.0352(16) 0.0272(15) 0.0559(19) -0.0004(13) 0.0236(15) -0.0003(12)
O5 0.065(2) 0.048(2) 0.086(3) 0.0068(19) 0.042(2) -0.0042(17)
O6 0.065(2) 0.050(2) 0.086(3) -0.018(2) 0.030(2) -0.0214(18)
N1 0.043(2) 0.038(2) 0.0322(19) -0.0026(15) 0.0224(17) -0.0001(15)
N2 0.0310(18) 0.040(2) 0.045(2) -0.0028(17) 0.0173(17) 0.0041(15)
N3 0.050(2) 0.0230(16) 0.0354(19) -0.0024(14) 0.0270(17) 0.0021(14)
N4 0.0341(18) 0.0263(17) 0.0323(18) -0.0002(14) 0.0174(16) 0.0021(13)
N5 0.0302(17) 0.0237(16) 0.041(2) 0.0005(14) 0.0174(16) 0.0041(13)
N6 0.0288(16) 0.0227(15) 0.0305(17) 0.0033(13) 0.0153(15) -0.0004(13)
C1 0.052(3) 0.048(3) 0.039(2) -0.009(2) 0.029(2) -0.002(2)
C2 0.061(3) 0.035(2) 0.053(3) -0.014(2) 0.039(3) -0.005(2)
C3 0.054(3) 0.024(2) 0.048(3) -0.0010(18) 0.033(2) -0.0003(18)
C4 0.032(2) 0.0269(19) 0.035(2) -0.0045(16) 0.0205(19) -0.0025(16)
C5 0.0243(19) 0.028(2) 0.034(2) -0.0055(16) 0.0150(18) -0.0037(15)
C6 0.035(2) 0.0227(19) 0.028(2) 0.0033(15) 0.0192(18) 0.0031(15)
C7 0.029(2) 0.028(2) 0.030(2) 0.0001(16) 0.0154(18) 0.0001(15)
C8 0.039(2) 0.033(2) 0.055(3) -0.009(2) 0.023(2) 0.0004(18)
C9 0.051(3) 0.034(2) 0.064(3) -0.009(2) 0.028(3) 0.010(2)
C10 0.034(2) 0.047(3) 0.061(3) -0.003(2) 0.021(2) 0.012(2)
C11 0.032(2) 0.028(2) 0.037(2) -0.0021(17) 0.0212(19) -0.0015(16)
C12 0.037(2) 0.026(2) 0.030(2) 0.0011(16) 0.0194(19) 0.0023(16)
C13 0.051(3) 0.025(2) 0.039(2) -0.0004(17) 0.024(2) 0.0031(18)
C14 0.040(2) 0.031(2) 0.034(2) 0.0032(17) 0.019(2) 0.0020(17)
C15 0.086(4) 0.030(2) 0.051(3) 0.007(2) 0.042(3) 0.001(2)
C16 0.108(5) 0.042(3) 0.070(4) 0.013(3) 0.063(4) 0.000(3)
C17 0.113(5) 0.055(3) 0.070(4) 0.009(3) 0.072(4) 0.002(3)
C18 0.079(4) 0.046(3) 0.058(3) -0.005(2) 0.051(3) -0.001(2)
C19 0.036(2) 0.030(2) 0.034(2) -0.0003(17) 0.0178(19) -0.0035(17)
C20 0.037(2) 0.0239(19) 0.037(2) 0.0049(16) 0.020(2) 0.0003(16)
C21 0.032(2) 0.034(2) 0.032(2) 0.0011(17) 0.0162(19) -0.0024(17)
C22 0.043(3) 0.031(2) 0.052(3) -0.001(2) 0.023(2) -0.0093(19)
C23 0.039(3) 0.047(3) 0.077(4) 0.000(3) 0.023(3) -0.015(2)
C24 0.032(2) 0.050(3) 0.082(4) 0.000(3) 0.023(3) -0.004(2)
C25 0.038(2) 0.039(2) 0.061(3) 0.003(2) 0.025(2) 0.003(2)
C26 0.034(2) 0.033(2) 0.035(2) 0.0034(17) 0.0185(19) -0.0022(17)

loop_
_atom_type_symbol
_atom_type_description
_atom_type_scat_dispersion_real
_atom_type_scat_dispersion_imag
_atom_type_scat_source
C C 0.0033 0.0016 'International Tables Vol C Tables 4.2.6.8 and 6.1.1.4'
Fe Fe 0.3463 0.8444 'International Tables Vol C Tables 4.2.6.8 and 6.1.1.4'
N N 0.0061 0.0033 'International Tables Vol C Tables 4.2.6.8 and 6.1.1.4'
O O 0.0106 0.0060 'International Tables Vol C Tables 4.2.6.8 and 6.1.1.4'
H H 0.0000 0.0000 'International Tables Vol C Tables 4.2.6.8 and 6.1.1.4'

loop_
_geom_angle_atom_site_label_1
_geom_angle_atom_site_label_2
_geom_angle_atom_site_label_3
_geom_angle
_geom_angle_site_symmetry_1
_geom_angle_site_symmetry_3
O4 Fe1 O2 95.21(13) 2 .
O4 Fe1 O3 159.20(11) 2 2
O2 Fe1 O3 89.68(13) . 2
O4 Fe1 O1 93.29(13) 2 .
O2 Fe1 O1 158.39(12) . .
O3 Fe1 O1 89.37(13) 2 .
O4 Fe1 N4 103.43(12) 2 .
O2 Fe1 N4 85.01(12) . .
O3 Fe1 N4 97.12(12) 2 .
O1 Fe1 N4 73.69(11) . .
O4 Fe1 N6 85.55(11) 2 2
O2 Fe1 N6 112.02(12) . 2
O3 Fe1 N6 73.91(11) 2 2
O1 Fe1 N6 88.41(11) . 2
N4 Fe1 N6 160.24(12) . 2
C11 O1 Fe1 117.9(2) . .
C19 O2 Fe1 132.8(3) . .
C12 O3 Fe1 118.5(2) . 2
C26 O4 Fe1 135.2(3) . 2
H5A O5 H5B 104.1 . .
H6A O6 H6B 137.5 . .
C1 N1 C5 117.9(4) . .
C10 N2 C6 117.6(4) . .
C11 N3 N4 112.1(3) . .
C11 N3 H3A 124.0 . .
N4 N3 H3A 124.0 . .
C13 N4 N3 116.3(3) . .
C13 N4 Fe1 128.1(3) . .
N3 N4 Fe1 115.4(2) . .
C12 N5 N6 112.2(3) . .
C12 N5 H5 123.9 . .
N6 N5 H5 123.9 . .
C20 N6 N5 116.4(3) . .
C20 N6 Fe1 129.1(3) . 2
N5 N6 Fe1 114.5(2) . 2
N1 C1 C2 123.5(4) . .
N1 C1 H1A 118.2 . .
C2 C1 H1A 118.2 . .
C3 C2 C1 118.4(4) . .
C3 C2 H2A 120.8 . .
C1 C2 H2A 120.8 . .
C2 C3 C4 120.3(4) . .
C2 C3 H3 119.8 . .
C4 C3 H3 119.8 . .
C3 C4 C5 116.5(4) . .
C3 C4 C11 122.7(4) . .
C5 C4 C11 120.8(3) . .
N1 C5 C4 123.4(3) . .
N1 C5 C6 112.8(3) . .
C4 C5 C6 123.8(3) . .
N2 C6 C7 122.8(3) . .
N2 C6 C5 113.9(3) . .
C7 C6 C5 123.2(3) . .
C8 C7 C6 117.6(4) . .
C8 C7 C12 121.8(4) . .
C6 C7 C12 120.6(3) . .
C9 C8 C7 119.7(4) . .
C9 C8 H8 120.2 . .
C7 C8 H8 120.2 . .
C10 C9 C8 118.4(4) . .
C10 C9 H9 120.8 . .
C8 C9 H9 120.8 . .
N2 C10 C9 124.0(4) . .
N2 C10 H10 118.0 . .
C9 C10 H10 118.0 . .
O1 C11 N3 120.8(4) . .
O1 C11 C4 120.2(3) . .
N3 C11 C4 119.0(3) . .
O3 C12 N5 120.4(3) . .
O3 C12 C7 120.1(3) . .
N5 C12 C7 119.5(3) . .
N4 C13 C14 124.6(4) . .
N4 C13 H13 117.7 . .
C14 C13 H13 117.7 . .
C15 C14 C19 119.7(4) . .
C15 C14 C13 117.4(4) . .
C19 C14 C13 122.8(4) . .
C16 C15 C14 121.7(5) . .
C16 C15 H15 119.2 . .
C14 C15 H15 119.2 . .
C15 C16 C17 118.9(5) . .
C15 C16 H16 120.5 . .
C17 C16 H16 120.5 . .
C18 C17 C16 121.0(5) . .
C18 C17 H17 119.5 . .
C16 C17 H17 119.5 . .
C17 C18 C19 121.7(5) . .
C17 C18 H18 119.2 . .
C19 C18 H18 119.2 . .
O2 C19 C18 120.6(4) . .
O2 C19 C14 122.3(4) . .
C18 C19 C14 117.0(4) . .
N6 C20 C21 123.6(4) . .
N6 C20 H20 118.2 . .
C21 C20 H20 118.2 . .
C22 C21 C26 120.0(4) . .
C22 C21 C20 117.0(4) . .
C26 C21 C20 123.0(4) . .
C23 C22 C21 121.0(4) . .
C23 C22 H22 119.5 . .
C21 C22 H22 119.5 . .
C24 C23 C22 118.9(4) . .
C24 C23 H23 120.5 . .
C22 C23 H23 120.5 . .
C25 C24 C23 121.2(4) . .
C25 C24 H24 119.4 . .
C23 C24 H24 119.4 . .
C24 C25 C26 121.4(4) . .
C24 C25 H25 119.3 . .
C26 C25 H25 119.3 . .
O4 C26 C25 118.9(4) . .
O4 C26 C21 123.6(4) . .
C25 C26 C21 117.5(4) . .

loop_
_geom_bond_atom_site_label_1
_geom_bond_atom_site_label_2
_geom_bond_distance
_geom_bond_site_symmetry_2
Fe1 O4 1.903(3) 2
Fe1 O2 1.925(3) .
Fe1 O3 2.026(3) 2
Fe1 O1 2.052(3) .
Fe1 N4 2.109(3) .
Fe1 N6 2.113(3) 2
O1 C11 1.265(4) .
O2 C19 1.316(5) .
O3 C12 1.266(5) .
O3 Fe1 2.026(3) 2
O4 C26 1.316(5) .
O4 Fe1 1.903(3) 2
O5 H5A 0.8465 .
O5 H5B 0.8451 .
O6 H6A 0.8529 .
O6 H6B 0.8499 .
N1 C1 1.326(5) .
N1 C5 1.330(5) .
N2 C10 1.334(6) .
N2 C6 1.337(5) .
N3 C11 1.318(5) .
N3 N4 1.387(4) .
N3 H3A 0.8800 .
N4 C13 1.284(5) .
N5 C12 1.315(5) .
N5 N6 1.393(4) .
N5 H5 0.8800 .
N6 C20 1.291(5) .
N6 Fe1 2.113(3) 2
C1 C2 1.373(6) .
C1 H1A 0.9500 .
C2 C3 1.366(6) .
C2 H2A 0.9500 .
C3 C4 1.392(5) .
C3 H3 0.9500 .
C4 C5 1.400(5) .
C4 C11 1.474(5) .
C5 C6 1.500(5) .
C6 C7 1.398(5) .
C7 C8 1.386(6) .
C7 C12 1.484(5) .
C8 C9 1.377(6) .
C8 H8 0.9500 .
C9 C10 1.364(6) .
C9 H9 0.9500 .
C10 H10 0.9500 .
C13 C14 1.434(6) .
C13 H13 0.9500 .
C14 C15 1.407(6) .
C14 C19 1.410(6) .
C15 C16 1.350(7) .
C15 H15 0.9500 .
C16 C17 1.381(7) .
C16 H16 0.9500 .
C17 C18 1.373(7) .
C17 H17 0.9500 .
C18 C19 1.393(6) .
C18 H18 0.9500 .
C20 C21 1.439(5) .
C20 H20 0.9500 .
C21 C22 1.404(5) .
C21 C26 1.406(6) .
C22 C23 1.377(6) .
C22 H22 0.9500 .
C23 C24 1.375(7) .
C23 H23 0.9500 .
C24 C25 1.374(6) .
C24 H24 0.9500 .
C25 C26 1.399(6) .
C25 H25 0.9500 .

loop_
_geom_hbond_atom_site_label_D
_geom_hbond_atom_site_label_H
_geom_hbond_atom_site_label_A
_geom_hbond_distance_DH
_geom_hbond_distance_HA
_geom_hbond_distance_DA
_geom_hbond_angle_DHA
_geom_hbond_site_symmetry_A
O6 H6A N2 0.85 1.96 2.814(5) 174.9 7_556
O5 H5A O2 0.85 2.21 2.992(5) 154.1 2
O6 H6B O6 0.85 1.83 2.684(8) 178.6 2
O5 H5B O5 0.85 2.05 2.898(8) 179.3 2_556
N5 H5 O5 0.88 1.98 2.837(5) 165.0 5_556
N3 H3A O6 0.88 1.92 2.776(5) 162.7 .

loop_
_geom_torsion_atom_site_label_1
_geom_torsion_atom_site_label_2
_geom_torsion_atom_site_label_3
_geom_torsion_atom_site_label_4
_geom_torsion
_geom_torsion_site_symmetry_1
_geom_torsion_site_symmetry_4
O4 Fe1 O1 C11 103.4(3) 2 .
O2 Fe1 O1 C11 -9.7(5) . .
O3 Fe1 O1 C11 -97.2(3) 2 .
N4 Fe1 O1 C11 0.4(3) . .
N6 Fe1 O1 C11 -171.1(3) 2 .
O4 Fe1 O2 C19 -78.7(4) 2 .
O3 Fe1 O2 C19 121.5(4) 2 .
O1 Fe1 O2 C19 34.0(6) . .
N4 Fe1 O2 C19 24.3(4) . .
N6 Fe1 O2 C19 -166.0(3) 2 .
C11 N3 N4 C13 -171.8(4) . .
C11 N3 N4 Fe1 3.6(4) . .
O4 Fe1 N4 C13 83.0(4) 2 .
O2 Fe1 N4 C13 -11.2(4) . .
O3 Fe1 N4 C13 -100.2(4) 2 .
O1 Fe1 N4 C13 172.6(4) . .
N6 Fe1 N4 C13 -161.6(4) 2 .
O4 Fe1 N4 N3 -91.7(3) 2 .
O2 Fe1 N4 N3 174.1(3) . .
O3 Fe1 N4 N3 85.1(3) 2 .
O1 Fe1 N4 N3 -2.2(2) . .
N6 Fe1 N4 N3 23.7(5) 2 .
C12 N5 N6 C20 -178.3(3) . .
C12 N5 N6 Fe1 4.8(4) . 2
C5 N1 C1 C2 -1.6(7) . .
N1 C1 C2 C3 1.0(7) . .
C1 C2 C3 C4 -0.1(7) . .
C2 C3 C4 C5 -0.2(6) . .
C2 C3 C4 C11 179.9(4) . .
C1 N1 C5 C4 1.3(6) . .
C1 N1 C5 C6 -179.8(4) . .
C3 C4 C5 N1 -0.5(6) . .
C11 C4 C5 N1 179.4(3) . .
C3 C4 C5 C6 -179.3(4) . .
C11 C4 C5 C6 0.6(6) . .
C10 N2 C6 C7 0.8(6) . .
C10 N2 C6 C5 176.1(4) . .
N1 C5 C6 N2 -85.3(4) . .
C4 C5 C6 N2 93.6(4) . .
N1 C5 C6 C7 89.9(4) . .
C4 C5 C6 C7 -91.2(5) . .
N2 C6 C7 C8 0.2(6) . .
C5 C6 C7 C8 -174.6(4) . .
N2 C6 C7 C12 -178.4(3) . .
C5 C6 C7 C12 6.8(6) . .
C6 C7 C8 C9 -0.9(6) . .
C12 C7 C8 C9 177.6(4) . .
C7 C8 C9 C10 0.6(7) . .
C6 N2 C10 C9 -1.2(7) . .
C8 C9 C10 N2 0.5(8) . .
Fe1 O1 C11 N3 1.6(5) . .
Fe1 O1 C11 C4 -176.9(3) . .
N4 N3 C11 O1 -3.4(5) . .
N4 N3 C11 C4 175.1(3) . .
C3 C4 C11 O1 -178.5(4) . .
C5 C4 C11 O1 1.6(6) . .
C3 C4 C11 N3 3.0(6) . .
C5 C4 C11 N3 -176.9(4) . .
Fe1 O3 C12 N5 -6.7(5) 2 .
Fe1 O3 C12 C7 173.5(3) 2 .
N6 N5 C12 O3 0.9(5) . .
N6 N5 C12 C7 -179.2(3) . .
C8 C7 C12 O3 -171.5(4) . .
C6 C7 C12 O3 7.0(6) . .
C8 C7 C12 N5 8.6(6) . .
C6 C7 C12 N5 -172.9(4) . .
N3 N4 C13 C14 174.9(4) . .
Fe1 N4 C13 C14 0.2(6) . .
N4 C13 C14 C15 -170.9(4) . .
N4 C13 C14 C19 6.2(7) . .
C19 C14 C15 C16 -0.8(8) . .
C13 C14 C15 C16 176.4(5) . .
C14 C15 C16 C17 0.2(9) . .
C15 C16 C17 C18 1.2(10) . .
C16 C17 C18 C19 -1.9(9) . .
Fe1 O2 C19 C18 156.8(4) . .
Fe1 O2 C19 C14 -25.7(6) . .
C17 C18 C19 O2 178.9(5) . .
C17 C18 C19 C14 1.3(7) . .
C15 C14 C19 O2 -177.6(4) . .
C13 C14 C19 O2 5.4(6) . .
C15 C14 C19 C18 0.0(6) . .
C13 C14 C19 C18 -177.0(4) . .
N5 N6 C20 C21 -177.1(3) . .
Fe1 N6 C20 C21 -0.8(6) 2 .
N6 C20 C21 C22 -179.6(4) . .
N6 C20 C21 C26 1.4(6) . .
C26 C21 C22 C23 -0.4(7) . .
C20 C21 C22 C23 -179.5(4) . .
C21 C22 C23 C24 1.2(8) . .
C22 C23 C24 C25 -0.3(9) . .
C23 C24 C25 C26 -1.3(9) . .
Fe1 O4 C26 C25 -177.1(3) 2 .
Fe1 O4 C26 C21 3.1(6) 2 .
C24 C25 C26 O4 -177.7(5) . .
C24 C25 C26 C21 2.1(7) . .
C22 C21 C26 O4 178.6(4) . .
C20 C21 C26 O4 -2.4(6) . .
C22 C21 C26 C25 -1.2(6) . .
C20 C21 C26 C25 177.8(4) . .
